data_7025684
loop_
_publ_author_name
'Borisova, Nataliya E.'
'Askerov, Rizvan K. O.'
'Maharramov, Abel M.'
'Khrustalev, Victor N.'
'Reshetova, Marina D.'
'Ustunyuk, Yuri A.'

_publ_section_title
;
 Self-assembly of a palladium complex formed from two U-shaped calixsalen
 molecules.
;
_journal_issue 25
_journal_name_full 'Dalton transactions (Cambridge, England : 2003)'
_journal_page_first 5768
_journal_page_last 5771
_journal_paper_doi 10.1039/c002813d
_journal_volume 39
_journal_year 2010
_chemical_formula_moiety 'C72 H80 Cl4 N8 O4 Pd2, C H2 Cl2, 0.5(H2 O)'
_chemical_formula_sum 'C73 H83 Cl6 N8 O4.5 Pd2'
_chemical_formula_weight 1569.97
_chemical_name_systematic
;
?
;
_space_group_IT_number 14
_symmetry_cell_setting monoclinic
_symmetry_space_group_name_Hall '-P 2yn'
_symmetry_space_group_name_H-M 'P 1 21/n 1'
_atom_sites_solution_hydrogens difmap
_atom_sites_solution_primary direct
_atom_sites_solution_secondary difmap
_audit_creation_method SHELXL-97
_cell_angle_alpha 90.00
_cell_angle_beta 106.824(5)
_cell_angle_gamma 90.00
_cell_formula_units_Z 2
_cell_length_a 12.321(2)
_cell_length_b 16.946(3)
_cell_length_c 20.595(4)
_cell_measurement_reflns_used 437
_cell_measurement_temperature 100.0(2)
_cell_measurement_theta_max 15.93
_cell_measurement_theta_min 2.25
_cell_volume 4116.0(13)
_computing_cell_refinement 'SAINTPlus, v. 6.2 (Bruker, 2001)'
_computing_data_collection 'APEX2 (Bruker, 2005)'
_computing_data_reduction 'SAINTPlus, v. 6.2 (Bruker, 2001)'
_computing_molecular_graphics 'SHELXTL (Sheldrick, 2008)'
_computing_publication_material 'SHELXTL (Sheldrick, 2008)'
_computing_structure_refinement 'SHELXTL (Sheldrick, 2008)'
_computing_structure_solution 'SHELXTL (Sheldrick, 2008)'
_diffrn_ambient_temperature 100.0(2)
_diffrn_measured_fraction_theta_full 0.986
_diffrn_measured_fraction_theta_max 0.986
_diffrn_measurement_device_type 'Bruker APEX-II CCD'
_diffrn_measurement_method '\f and \w scans'
_diffrn_radiation_monochromator graphite
_diffrn_radiation_source 'normal-focus sealed tube'
_diffrn_radiation_type MoK\a
_diffrn_radiation_wavelength 0.71073
_diffrn_reflns_av_R_equivalents 0.0842
_diffrn_reflns_av_sigmaI/netI 0.2838
_diffrn_reflns_limit_h_max 15
_diffrn_reflns_limit_h_min -15
_diffrn_reflns_limit_k_max 20
_diffrn_reflns_limit_k_min -20
_diffrn_reflns_limit_l_max 25
_diffrn_reflns_limit_l_min -25
_diffrn_reflns_number 39002
_diffrn_reflns_theta_full 26.09
_diffrn_reflns_theta_max 26.09
_diffrn_reflns_theta_min 2.62
_exptl_absorpt_coefficient_mu 0.679
_exptl_absorpt_correction_T_max 0.966
_exptl_absorpt_correction_T_min 0.822
_exptl_absorpt_correction_type multi-scan
_exptl_absorpt_process_details 'SADABS (Sheldrick, 2003)'
_exptl_crystal_colour yellow
_exptl_crystal_density_diffrn 1.267
_exptl_crystal_density_method 'not measured'
_exptl_crystal_description needle
_exptl_crystal_F_000 1614
_exptl_crystal_size_max 0.30
_exptl_crystal_size_mid 0.05
_exptl_crystal_size_min 0.05
_refine_diff_density_max 1.024
_refine_diff_density_min -0.855
_refine_diff_density_rms 0.155
_refine_ls_extinction_method none
_refine_ls_goodness_of_fit_ref 1.002
_refine_ls_hydrogen_treatment constr
_refine_ls_matrix_type full
_refine_ls_number_parameters 295
_refine_ls_number_reflns 8054
_refine_ls_number_restraints 40
_refine_ls_restrained_S_all 1.121
_refine_ls_R_factor_all 0.2250
_refine_ls_R_factor_gt 0.0850
_refine_ls_shift/su_max 0.000
_refine_ls_shift/su_mean 0.000
_refine_ls_structure_factor_coef Fsqd
_refine_ls_weighting_details 'calc w=1/[\s^2^(Fo^2^)+(0.05P)^2^] where P=(Fo^2^+2Fc^2^)/3'
_refine_ls_weighting_scheme calc
_refine_ls_wR_factor_gt 0.1439
_refine_ls_wR_factor_ref 0.1871
_reflns_number_gt 3398
_reflns_number_total 8054
_reflns_threshold_expression I>2\s(I)
_cod_data_source_file c002813d.txt
_cod_data_source_block B-360
_cod_depositor_comments
;
The following automatic conversions were performed:

'_symmetry_cell_setting' value 'Monoclinic' changed to 'monoclinic'
according to /home/saulius/struct/CIF-dictionaries/cif_core.dic
dictionary named 'cif_core.dic' version 2.4.2 from 2011-04-26.

Automatic conversion script
Id: cif_fix_values 1891 2012-01-12 08:04:46Z andrius 
;
_cod_original_cell_volume 4116.2(14)
_cod_original_sg_symbol_H-M 'P 21/n'
_cod_original_formula_sum 'C73 H83 Cl6 N8 O4.50 Pd2'
_cod_database_code 7025684

loop_
_symmetry_equiv_pos_as_xyz
'x, y, z'
'-x+1/2, y+1/2, -z+1/2'
'-x, -y, -z'
'x-1/2, -y-1/2, z-1/2'

loop_
_atom_site_label
_atom_site_type_symbol
_atom_site_fract_x
_atom_site_fract_y
_atom_site_fract_z
_atom_site_U_iso_or_equiv
_atom_site_adp_type
_atom_site_occupancy
_atom_site_symmetry_multiplicity
_atom_site_calc_flag
_atom_site_refinement_flags
_atom_site_disorder_assembly
_atom_site_disorder_group
Pd1 Pd 0.74408(18) 0.56307(14) 0.41018(11) 0.0177(5) Uani 1 1 d . . .
Cl1 Cl 0.8367(5) 0.4589(4) 0.4738(3) 0.0202(19) Uani 1 1 d . . .
Cl2 Cl 0.6461(6) 0.6663(5) 0.3454(4) 0.029(2) Uani 1 1 d . . .
O1 O 0.9837(15) 0.6564(11) 0.5696(9) 0.021(5) Uani 1 1 d . . .
H1 H 1.0432 0.6207 0.5858 0.025 Uiso 1 1 d R . .
O2 O 0.9659(15) 0.4715(11) 0.6431(8) 0.021(5) Uani 1 1 d . . .
H2 H 0.8920 0.4804 0.6090 0.025 Uiso 1 1 d R . .
C1 C 0.822(2) 0.7244(17) 0.5762(14) 0.021(3) Uani 1 1 d . . .
C2 C 0.770(2) 0.7001(16) 0.5032(13) 0.021(3) Uani 1 1 d . . .
H2A H 0.8244 0.7101 0.4770 0.025 Uiso 1 1 calc R . .
H2B H 0.7010 0.7318 0.4830 0.025 Uiso 1 1 calc R . .
N3 N 0.7391(18) 0.6126(13) 0.4992(10) 0.017(6) Uani 1 1 d . . .
H3 H 0.7997 0.5893 0.5313 0.021 Uiso 1 1 calc R . .
C4 C 0.644(2) 0.5986(17) 0.5252(14) 0.023(3) Uani 1 1 d . . .
C5 C 0.537(2) 0.6161(17) 0.4857(14) 0.023(3) Uani 1 1 d . . .
H5 H 0.5243 0.6332 0.4402 0.027 Uiso 1 1 calc R . .
C6 C 0.444(2) 0.6084(17) 0.5132(13) 0.023(3) Uani 1 1 d . . .
H6 H 0.3691 0.6200 0.4863 0.027 Uiso 1 1 calc R . .
C7 C 0.464(2) 0.5839(16) 0.5793(14) 0.023(3) Uani 1 1 d . . .
H7 H 0.4029 0.5796 0.5983 0.027 Uiso 1 1 calc R . .
C8 C 0.572(2) 0.5657(18) 0.6179(13) 0.023(3) Uani 1 1 d . . .
H8 H 0.5836 0.5486 0.6634 0.027 Uiso 1 1 calc R . .
C9 C 0.664(2) 0.5717(18) 0.5918(13) 0.023(3) Uani 1 1 d . . .
N10 N 0.7768(16) 0.5517(13) 0.6304(10) 0.018(6) Uani 1 1 d . . .
C11 C 0.813(2) 0.5675(17) 0.6942(12) 0.019(7) Uani 1 1 d . . .
H11 H 0.7652 0.5960 0.7148 0.023 Uiso 1 1 calc R . .
C12 C 0.9253(12) 0.5425(10) 0.7356(6) 0.020(3) Uani 1 1 d D . .
C13 C 0.9646(10) 0.5673(13) 0.8028(6) 0.020(3) Uani 1 1 d D . .
H13 H 0.9166 0.5991 0.8207 0.024 Uiso 1 1 calc R . .
C14 C 1.0715(5) 0.5474(5) 0.8447(3) 0.020(3) Uani 1 1 d D . .
C15 C 1.1365(9) 0.4991(8) 0.8154(5) 0.020(3) Uani 1 1 d D . .
H15 H 1.2087 0.4825 0.8432 0.024 Uiso 1 1 calc R . .
C16 C 1.1026(11) 0.4738(13) 0.7484(6) 0.020(3) Uani 1 1 d D . .
C17 C 1.178(2) 0.4311(18) 0.7160(12) 0.020(7) Uani 1 1 d . . .
H17A H 1.1358 0.3874 0.6878 0.024 Uiso 1 1 calc R . .
H17B H 1.2428 0.4083 0.7512 0.024 Uiso 1 1 calc R . .
N18 N 1.2208(18) 0.4876(14) 0.6721(11) 0.024(3) Uani 1 1 d . . .
H18 H 1.1577 0.5187 0.6524 0.028 Uiso 1 1 calc R . .
C19 C 1.304(2) 0.5448(17) 0.7124(14) 0.024(3) Uani 1 1 d . . .
C20 C 1.410(2) 0.5211(18) 0.7448(13) 0.024(3) Uani 1 1 d . . .
H20 H 1.4327 0.4685 0.7398 0.028 Uiso 1 1 calc R . .
C21 C 1.485(2) 0.5745(18) 0.7859(13) 0.024(3) Uani 1 1 d . . .
H21 H 1.5605 0.5582 0.8090 0.028 Uiso 1 1 calc R . .
C22 C 1.452(2) 0.6503(18) 0.7931(14) 0.024(3) Uani 1 1 d . . .
H22 H 1.5040 0.6865 0.8210 0.028 Uiso 1 1 calc R . .
C23 C 1.342(2) 0.6744(18) 0.7593(13) 0.024(3) Uani 1 1 d . . .
H23 H 1.3188 0.7270 0.7644 0.028 Uiso 1 1 calc R . .
C24 C 1.265(2) 0.6225(18) 0.7188(14) 0.024(3) Uani 1 1 d . . .
N25 N 1.1539(17) 0.6431(14) 0.6838(12) 0.022(6) Uani 1 1 d . . .
C26 C 1.099(2) 0.6904(16) 0.7108(15) 0.022(8) Uani 1 1 d . . .
H26 H 1.1344 0.7093 0.7553 0.026 Uiso 1 1 calc R . .
C27 C 0.983(2) 0.7165(17) 0.6758(14) 0.021(3) Uani 1 1 d . . .
C28 C 0.920(2) 0.7567(16) 0.7124(14) 0.021(3) Uani 1 1 d . . .
H28 H 0.9546 0.7667 0.7592 0.025 Uiso 1 1 calc R . .
C29 C 0.8077(6) 0.7829(5) 0.6819(4) 0.021(3) Uani 1 1 d D A .
C30 C 0.763(2) 0.7656(16) 0.6131(13) 0.021(3) Uani 1 1 d . . .
H30 H 0.6878 0.7829 0.5904 0.025 Uiso 1 1 calc R . .
C31 C 0.931(2) 0.6994(17) 0.6074(14) 0.021(3) Uani 1 1 d . . .
C32 C 0.9953(11) 0.4963(12) 0.7088(9) 0.020(3) Uani 1 1 d D . .
C33 C 1.1171(7) 0.5719(5) 0.9177(4) 0.026(8) Uani 1 1 d D . .
C34 C 1.2340(6) 0.6116(7) 0.9302(7) 0.034(5) Uani 1 1 d D . .
H34A H 1.2859 0.5753 0.9171 0.051 Uiso 1 1 calc R . .
H34B H 1.2644 0.6247 0.9784 0.051 Uiso 1 1 calc R . .
H34C H 1.2260 0.6599 0.9031 0.051 Uiso 1 1 calc R . .
C35 C 1.0370(8) 0.6308(7) 0.9378(10) 0.034(5) Uani 1 1 d D . .
H35A H 0.9640 0.6051 0.9337 0.051 Uiso 1 1 calc R . .
H35B H 1.0251 0.6767 0.9077 0.051 Uiso 1 1 calc R . .
H35C H 1.0708 0.6478 0.9848 0.051 Uiso 1 1 calc R . .
C36 C 1.1311(13) 0.4993(6) 0.9645(5) 0.034(5) Uani 1 1 d D . .
H36A H 1.0565 0.4762 0.9604 0.051 Uiso 1 1 calc R . .
H36B H 1.1665 0.5153 1.0116 0.051 Uiso 1 1 calc R . .
H36C H 1.1791 0.4601 0.9511 0.051 Uiso 1 1 calc R . .
C37 C 0.7437(6) 0.8231(4) 0.7245(4) 0.040(10) Uani 1 1 d D . .
C38 C 0.8055(10) 0.8984(5) 0.7572(7) 0.085(12) Uani 0.75 1 d PD A 1
H38A H 0.8857 0.8865 0.7787 0.127 Uiso 0.75 1 calc PR A 1
H38B H 0.7710 0.9180 0.7914 0.127 Uiso 0.75 1 calc PR A 1
H38C H 0.7990 0.9388 0.7222 0.127 Uiso 0.75 1 calc PR A 1
C39 C 0.7339(12) 0.7674(6) 0.7821(5) 0.085(12) Uani 0.75 1 d PD A 1
H39A H 0.6983 0.7177 0.7625 0.127 Uiso 0.75 1 calc PR A 1
H39B H 0.6876 0.7925 0.8077 0.127 Uiso 0.75 1 calc PR A 1
H39C H 0.8098 0.7566 0.8125 0.127 Uiso 0.75 1 calc PR A 1
C40 C 0.6232(7) 0.8450(9) 0.6817(7) 0.085(12) Uani 0.75 1 d PD A 1
H40A H 0.5843 0.7977 0.6590 0.127 Uiso 0.75 1 calc PR A 1
H40B H 0.6273 0.8842 0.6475 0.127 Uiso 0.75 1 calc PR A 1
H40C H 0.5811 0.8670 0.7112 0.127 Uiso 0.75 1 calc PR A 1
C38' C 0.8177(11) 0.8306(10) 0.7985(4) 0.085(12) Uani 0.25 1 d PD A 2
H38D H 0.8861 0.8609 0.8000 0.127 Uiso 0.25 1 calc PR A 2
H38E H 0.8393 0.7779 0.8174 0.127 Uiso 0.25 1 calc PR A 2
H38F H 0.7748 0.8578 0.8252 0.127 Uiso 0.25 1 calc PR A 2
C39' C 0.6359(7) 0.7765(7) 0.7232(8) 0.085(12) Uani 0.25 1 d PD A 2
H39D H 0.5696 0.8111 0.7078 0.127 Uiso 0.25 1 calc PR A 2
H39E H 0.6417 0.7570 0.7688 0.127 Uiso 0.25 1 calc PR A 2
H39F H 0.6276 0.7317 0.6920 0.127 Uiso 0.25 1 calc PR A 2
C40' C 0.7080(14) 0.9068(5) 0.6967(8) 0.085(12) Uani 0.25 1 d PD A 2
H40D H 0.7755 0.9370 0.6959 0.127 Uiso 0.25 1 calc PR A 2
H40E H 0.6697 0.9336 0.7261 0.127 Uiso 0.25 1 calc PR A 2
H40F H 0.6563 0.9031 0.6507 0.127 Uiso 0.25 1 calc PR A 2
Cl3 Cl 0.8262(16) 0.1796(11) 0.4146(7) 0.092(7) Uani 0.25 1 d PD B 1
Cl3' Cl 0.725(3) 0.1986(14) 0.3939(5) 0.092(7) Uani 0.25 1 d PD B 2
Cl4 Cl 0.7697(14) 0.2095(11) 0.5388(5) 0.092(7) Uani 0.50 1 d PD B .
C41 C 0.795(2) 0.2529(9) 0.4669(7) 0.092(7) Uani 0.50 1 d PD . .
H41A H 0.8588 0.2904 0.4812 0.110 Uiso 0.25 1 calc PR B 1
H41B H 0.7266 0.2827 0.4412 0.110 Uiso 0.25 1 calc PR B 1
H41C H 0.7856 0.3106 0.4710 0.110 Uiso 0.25 1 d PR B 2
H41D H 0.8737 0.2395 0.4688 0.110 Uiso 0.25 1 d PR B 2
O3 O 1.003(7) 0.319(6) 0.580(4) 0.05(3) Uani 0.25 1 d P . .
H3A H 0.9894 0.3637 0.6015 0.059 Uiso 0.25 1 d PR . .
H3B H 1.0190 0.3271 0.5389 0.059 Uiso 0.25 1 d PR . .

loop_
_atom_site_aniso_label
_atom_site_aniso_U_11
_atom_site_aniso_U_22
_atom_site_aniso_U_33
_atom_site_aniso_U_23
_atom_site_aniso_U_13
_atom_site_aniso_U_12
Pd1 0.0158(9) 0.0205(11) 0.0166(9) 0.0005(12) 0.0044(7) 0.0038(12)
Cl1 0.018(3) 0.025(4) 0.018(3) 0.002(3) 0.005(3) 0.005(3)
Cl2 0.037(4) 0.029(5) 0.019(4) 0.005(3) 0.004(3) 0.014(4)
O1 0.021(10) 0.023(11) 0.020(10) 0.000(9) 0.009(8) 0.011(9)
O2 0.023(10) 0.024(11) 0.014(10) -0.004(8) 0.005(8) 0.003(9)
C1 0.021(6) 0.017(6) 0.022(6) -0.002(5) 0.002(5) 0.002(5)
C2 0.021(6) 0.017(6) 0.022(6) -0.002(5) 0.002(5) 0.002(5)
N3 0.015(12) 0.018(13) 0.016(12) -0.004(10) 0.000(10) 0.001(11)
C4 0.017(6) 0.026(7) 0.025(6) -0.007(6) 0.006(5) -0.002(6)
C5 0.017(6) 0.026(7) 0.025(6) -0.007(6) 0.006(5) -0.002(6)
C6 0.017(6) 0.026(7) 0.025(6) -0.007(6) 0.006(5) -0.002(6)
C7 0.017(6) 0.026(7) 0.025(6) -0.007(6) 0.006(5) -0.002(6)
C8 0.017(6) 0.026(7) 0.025(6) -0.007(6) 0.006(5) -0.002(6)
C9 0.017(6) 0.026(7) 0.025(6) -0.007(6) 0.006(5) -0.002(6)
N10 0.015(10) 0.025(14) 0.018(11) 0.001(10) 0.012(9) 0.001(11)
C11 0.020(13) 0.018(15) 0.017(13) 0.004(14) 0.004(11) 0.002(15)
C12 0.023(6) 0.017(6) 0.022(6) 0.002(5) 0.009(5) 0.000(5)
C13 0.023(6) 0.017(6) 0.022(6) 0.002(5) 0.009(5) 0.000(5)
C14 0.023(6) 0.017(6) 0.022(6) 0.002(5) 0.009(5) 0.000(5)
C15 0.023(6) 0.017(6) 0.022(6) 0.002(5) 0.009(5) 0.000(5)
C16 0.023(6) 0.017(6) 0.022(6) 0.002(5) 0.009(5) 0.000(5)
C17 0.016(13) 0.028(17) 0.012(13) 0.007(14) 0.001(11) 0.005(15)
N18 0.014(5) 0.031(7) 0.025(6) -0.004(5) 0.004(4) 0.000(5)
C19 0.014(5) 0.031(7) 0.025(6) -0.004(5) 0.004(4) 0.000(5)
C20 0.014(5) 0.031(7) 0.025(6) -0.004(5) 0.004(4) 0.000(5)
C21 0.014(5) 0.031(7) 0.025(6) -0.004(5) 0.004(4) 0.000(5)
C22 0.014(5) 0.031(7) 0.025(6) -0.004(5) 0.004(4) 0.000(5)
C23 0.014(5) 0.031(7) 0.025(6) -0.004(5) 0.004(4) 0.000(5)
C24 0.014(5) 0.031(7) 0.025(6) -0.004(5) 0.004(4) 0.000(5)
N25 0.008(11) 0.021(14) 0.036(14) -0.004(11) 0.005(11) -0.001(11)
C26 0.013(14) 0.016(16) 0.035(17) -0.005(14) 0.005(13) -0.004(13)
C27 0.021(6) 0.017(6) 0.022(6) -0.002(5) 0.002(5) 0.002(5)
C28 0.021(6) 0.017(6) 0.022(6) -0.002(5) 0.002(5) 0.002(5)
C29 0.021(6) 0.017(6) 0.022(6) -0.002(5) 0.002(5) 0.002(5)
C30 0.021(6) 0.017(6) 0.022(6) -0.002(5) 0.002(5) 0.002(5)
C31 0.021(6) 0.017(6) 0.022(6) -0.002(5) 0.002(5) 0.002(5)
C32 0.023(6) 0.017(6) 0.022(6) 0.002(5) 0.009(5) 0.000(5)
C33 0.026(14) 0.033(18) 0.018(14) -0.005(15) 0.007(12) -0.006(16)
C34 0.040(11) 0.034(12) 0.029(10) -0.006(9) 0.013(9) 0.001(10)
C35 0.040(11) 0.034(12) 0.029(10) -0.006(9) 0.013(9) 0.001(10)
C36 0.040(11) 0.034(12) 0.029(10) -0.006(9) 0.013(9) 0.001(10)
C37 0.032(17) 0.05(2) 0.039(19) -0.017(17) 0.022(15) 0.001(18)
C38 0.025(14) 0.11(3) 0.11(2) -0.08(2) 0.014(15) 0.002(17)
C39 0.025(14) 0.11(3) 0.11(2) -0.08(2) 0.014(15) 0.002(17)
C40 0.025(14) 0.11(3) 0.11(2) -0.08(2) 0.014(15) 0.002(17)
C38' 0.025(14) 0.11(3) 0.11(2) -0.08(2) 0.014(15) 0.002(17)
C39' 0.025(14) 0.11(3) 0.11(2) -0.08(2) 0.014(15) 0.002(17)
C40' 0.025(14) 0.11(3) 0.11(2) -0.08(2) 0.014(15) 0.002(17)
Cl3 0.118(16) 0.076(13) 0.088(13) 0.012(11) 0.043(12) -0.027(13)
Cl3' 0.118(16) 0.076(13) 0.088(13) 0.012(11) 0.043(12) -0.027(13)
Cl4 0.118(16) 0.076(13) 0.088(13) 0.012(11) 0.043(12) -0.027(13)
C41 0.118(16) 0.076(13) 0.088(13) 0.012(11) 0.043(12) -0.027(13)
O3 0.05(6) 0.09(8) 0.01(4) -0.01(5) 0.00(4) 0.00(6)

loop_
_atom_type_symbol
_atom_type_description
_atom_type_scat_dispersion_real
_atom_type_scat_dispersion_imag
_atom_type_scat_source
C C 0.0033 0.0016 'International Tables Vol C Tables 4.2.6.8 and 6.1.1.4'
H H 0.0000 0.0000 'International Tables Vol C Tables 4.2.6.8 and 6.1.1.4'
N N 0.0061 0.0033 'International Tables Vol C Tables 4.2.6.8 and 6.1.1.4'
O O 0.0106 0.0060 'International Tables Vol C Tables 4.2.6.8 and 6.1.1.4'
Cl Cl 0.1484 0.1585 'International Tables Vol C Tables 4.2.6.8 and 6.1.1.4'
Pd Pd -0.9988 1.0072 'International Tables Vol C Tables 4.2.6.8 and 6.1.1.4'

loop_
_geom_angle_atom_site_label_1
_geom_angle_atom_site_label_2
_geom_angle_atom_site_label_3
_geom_angle
_geom_angle_site_symmetry_1
_geom_angle_site_symmetry_3
N3 Pd1 N18 170.0(8) . 3_766
N3 Pd1 Cl1 86.7(6) . .
N18 Pd1 Cl1 87.8(7) 3_766 .
N3 Pd1 Cl2 93.5(6) . .
N18 Pd1 Cl2 92.3(7) 3_766 .
Cl1 Pd1 Cl2 178.5(3) . .
C31 O1 H1 126.5 . .
C32 O2 H2 125.8 . .
C31 C1 C30 120(3) . .
C31 C1 C2 117(3) . .
C30 C1 C2 123(2) . .
C1 C2 N3 110(2) . .
C1 C2 H2A 109.6 . .
N3 C2 H2A 109.6 . .
C1 C2 H2B 109.6 . .
N3 C2 H2B 109.6 . .
H2A C2 H2B 108.1 . .
C4 N3 C2 111(2) . .
C4 N3 Pd1 120.4(16) . .
C2 N3 Pd1 112.2(16) . .
C4 N3 H3 103.7 . .
C2 N3 H3 103.7 . .
Pd1 N3 H3 103.7 . .
C5 C4 C9 121(3) . .
C5 C4 N3 119(3) . .
C9 C4 N3 119(2) . .
C4 C5 C6 120(3) . .
C4 C5 H5 120.2 . .
C6 C5 H5 120.2 . .
C7 C6 C5 119(2) . .
C7 C6 H6 120.4 . .
C5 C6 H6 120.4 . .
C8 C7 C6 121(3) . .
C8 C7 H7 119.6 . .
C6 C7 H7 119.6 . .
C7 C8 C9 121(3) . .
C7 C8 H8 119.4 . .
C9 C8 H8 119.4 . .
C8 C9 C4 118(2) . .
C8 C9 N10 123(2) . .
C4 C9 N10 119(2) . .
C11 N10 C9 121(2) . .
N10 C11 C12 121(2) . .
N10 C11 H11 119.3 . .
C12 C11 H11 119.3 . .
C32 C12 C13 119.1(14) . .
C32 C12 C11 121.5(14) . .
C13 C12 C11 119.4(15) . .
C14 C13 C12 122.6(13) . .
C14 C13 H13 118.7 . .
C12 C13 H13 118.7 . .
C13 C14 C15 115.5(9) . .
C13 C14 C33 124.6(9) . .
C15 C14 C33 119.9(7) . .
C16 C15 C14 124.4(10) . .
C16 C15 H15 117.8 . .
C14 C15 H15 117.8 . .
C15 C16 C32 117.3(14) . .
C15 C16 C17 123.5(13) . .
C32 C16 C17 118.9(14) . .
C16 C17 N18 109(2) . .
C16 C17 H17A 109.8 . .
N18 C17 H17A 109.8 . .
C16 C17 H17B 109.8 . .
N18 C17 H17B 109.8 . .
H17A C17 H17B 108.2 . .
C19 N18 C17 113(2) . .
C19 N18 Pd1 117.5(17) . 3_766
C17 N18 Pd1 115.0(17) . 3_766
C19 N18 H18 103.1 . .
C17 N18 H18 103.1 . .
Pd1 N18 H18 103.1 3_766 .
C20 C19 C24 122(3) . .
C20 C19 N18 120(3) . .
C24 C19 N18 118(2) . .
C19 C20 C21 119(3) . .
C19 C20 H20 120.3 . .
C21 C20 H20 120.3 . .
C22 C21 C20 120(2) . .
C22 C21 H21 119.9 . .
C20 C21 H21 119.9 . .
C21 C22 C23 120(3) . .
C21 C22 H22 120.0 . .
C23 C22 H22 120.0 . .
C24 C23 C22 121(3) . .
C24 C23 H23 119.7 . .
C22 C23 H23 119.7 . .
C23 C24 N25 123(3) . .
C23 C24 C19 118(2) . .
N25 C24 C19 119(2) . .
C26 N25 C24 120(2) . .
N25 C26 C27 123(3) . .
N25 C26 H26 118.7 . .
C27 C26 H26 118.7 . .
C31 C27 C28 118(2) . .
C31 C27 C26 122(3) . .
C28 C27 C26 119(2) . .
C27 C28 C29 122(2) . .
C27 C28 H28 118.8 . .
C29 C28 H28 118.8 . .
C30 C29 C28 115.7(17) . .
C30 C29 C37 124.5(13) . .
C28 C29 C37 119.8(13) . .
C1 C30 C29 123(2) . .
C1 C30 H30 118.5 . .
C29 C30 H30 118.5 . .
O1 C31 C1 117(2) . .
O1 C31 C27 122(2) . .
C1 C31 C27 120(3) . .
O2 C32 C16 115.6(14) . .
O2 C32 C12 123.4(13) . .
C16 C32 C12 121.0(15) . .
C14 C33 C34 110.4(7) . .
C14 C33 C36 110.2(7) . .
C34 C33 C36 108.3(7) . .
C14 C33 C35 111.3(9) . .
C34 C33 C35 108.3(7) . .
C36 C33 C35 108.2(8) . .
C33 C34 H34A 109.5 . .
C33 C34 H34B 109.5 . .
H34A C34 H34B 109.5 . .
C33 C34 H34C 109.5 . .
H34A C34 H34C 109.5 . .
H34B C34 H34C 109.5 . .
C33 C35 H35A 109.5 . .
C33 C35 H35B 109.5 . .
H35A C35 H35B 109.5 . .
C33 C35 H35C 109.5 . .
H35A C35 H35C 109.5 . .
H35B C35 H35C 109.5 . .
C33 C36 H36A 109.5 . .
C33 C36 H36B 109.5 . .
H36A C36 H36B 109.5 . .
C33 C36 H36C 109.5 . .
H36A C36 H36C 109.5 . .
H36B C36 H36C 109.5 . .
C29 C37 C40 111.0(7) . .
C29 C37 C38 110.8(7) . .
C40 C37 C38 108.9(7) . .
C29 C37 C38' 110.8(7) . .
C29 C37 C39' 110.7(7) . .
C38' C37 C39' 108.7(7) . .
C29 C37 C40' 110.1(7) . .
C38' C37 C40' 108.3(7) . .
C39' C37 C40' 108.3(7) . .
C29 C37 C39 109.9(6) . .
C40 C37 C39 108.1(7) . .
C38 C37 C39 108.0(7) . .
C37 C38 H38A 109.5 . .
C37 C38 H38B 109.5 . .
C37 C38 H38C 109.5 . .
C37 C39 H39A 109.5 . .
C37 C39 H39B 109.5 . .
C37 C39 H39C 109.5 . .
C37 C40 H40A 109.5 . .
C37 C40 H40B 109.5 . .
C37 C40 H40C 109.5 . .
C37 C38' H38D 109.5 . .
C37 C38' H38E 109.5 . .
H38D C38' H38E 109.5 . .
C37 C38' H38F 109.5 . .
H38D C38' H38F 109.5 . .
H38E C38' H38F 109.5 . .
C37 C39' H39D 109.5 . .
C37 C39' H39E 109.5 . .
H39D C39' H39E 109.5 . .
C37 C39' H39F 109.5 . .
H39D C39' H39F 109.5 . .
H39E C39' H39F 109.5 . .
C37 C40' H40D 109.5 . .
C37 C40' H40E 109.5 . .
H40D C40' H40E 109.5 . .
C37 C40' H40F 109.5 . .
H40D C40' H40F 109.5 . .
H40E C40' H40F 109.5 . .
Cl3' C41 Cl4 109.9(9) . .
Cl4 C41 Cl3 110.0(9) . .
Cl4 C41 H41A 109.7 . .
Cl3 C41 H41A 109.7 . .
Cl4 C41 H41B 109.7 . .
Cl3 C41 H41B 109.7 . .
H41A C41 H41B 108.2 . .
Cl3' C41 H41C 123.4 . .
Cl4 C41 H41C 106.9 . .
Cl3' C41 H41D 98.3 . .
Cl4 C41 H41D 106.2 . .
H41C C41 H41D 110.9 . .
H3A O3 H3B 116.0 . .

loop_
_geom_bond_atom_site_label_1
_geom_bond_atom_site_label_2
_geom_bond_distance
_geom_bond_site_symmetry_2
Pd1 N3 2.03(2) .
Pd1 N18 2.05(2) 3_766
Pd1 Cl1 2.296(7) .
Pd1 Cl2 2.316(8) .
O1 C31 1.36(3) .
O1 H1 0.9340 .
O2 C32 1.36(2) .
O2 H2 0.9878 .
C1 C31 1.38(4) .
C1 C30 1.38(4) .
C1 C2 1.51(4) .
C2 N3 1.53(3) .
C2 H2A 0.9900 .
C2 H2B 0.9900 .
N3 C4 1.44(4) .
N3 H3 0.9300 .
C4 C5 1.37(4) .
C4 C9 1.40(4) .
C5 C6 1.42(4) .
C5 H5 0.9500 .
C6 C7 1.38(4) .
C6 H6 0.9500 .
C7 C8 1.37(3) .
C7 H7 0.9500 .
C8 C9 1.39(4) .
C8 H8 0.9500 .
C9 N10 1.43(3) .
N10 C11 1.29(3) .
C11 C12 1.47(3) .
C11 H11 0.9500 .
C12 C32 1.392(12) .
C12 C13 1.392(11) .
C13 C14 1.391(10) .
C13 H13 0.9500 .
C14 C15 1.398(14) .
C14 C33 1.503(9) .
C15 C16 1.390(11) .
C15 H15 0.9500 .
C16 C32 1.391(11) .
C16 C17 1.48(3) .
C17 N18 1.51(3) .
C17 H17A 0.9900 .
C17 H17B 0.9900 .
N18 C19 1.48(3) .
N18 Pd1 2.05(2) 3_766
N18 H18 0.9300 .
C19 C20 1.34(4) .
C19 C24 1.42(4) .
C20 C21 1.40(4) .
C20 H20 0.9500 .
C21 C22 1.37(4) .
C21 H21 0.9500 .
C22 C23 1.40(4) .
C22 H22 0.9500 .
C23 C24 1.38(4) .
C23 H23 0.9500 .
C24 N25 1.40(3) .
N25 C26 1.27(4) .
C26 C27 1.47(4) .
C26 H26 0.9500 .
C27 C31 1.40(4) .
C27 C28 1.40(4) .
C28 C29 1.42(3) .
C28 H28 0.9500 .
C29 C30 1.40(3) .
C29 C37 1.501(8) .
C30 H30 0.9500 .
C33 C34 1.542(9) .
C33 C36 1.542(9) .
C33 C35 1.542(10) .
C34 H34A 0.9800 .
C34 H34B 0.9800 .
C34 H34C 0.9800 .
C35 H35A 0.9800 .
C35 H35B 0.9800 .
C35 H35C 0.9800 .
C36 H36A 0.9800 .
C36 H36B 0.9800 .
C36 H36C 0.9800 .
C37 C40 1.536(8) .
C37 C38 1.538(8) .
C37 C38' 1.539(8) .
C37 C39' 1.539(9) .
C37 C40' 1.545(8) .
C37 C39 1.549(9) .
C38 H38A 0.9800 .
C38 H38B 0.9800 .
C38 H38C 0.9800 .
C39 H39A 0.9800 .
C39 H39B 0.9800 .
C39 H39C 0.9800 .
C40 H40A 0.9800 .
C40 H40B 0.9800 .
C40 H40C 0.9800 .
C38' H38D 0.9800 .
C38' H38E 0.9800 .
C38' H38F 0.9800 .
C39' H39D 0.9800 .
C39' H39E 0.9800 .
C39' H39F 0.9800 .
C40' H40D 0.9800 .
C40' H40E 0.9800 .
C40' H40F 0.9800 .
Cl3 C41 1.760(12) .
Cl3 H41D 1.4979 .
Cl3' C41 1.759(12) .
Cl4 C41 1.759(12) .
C41 H41A 0.9900 .
C41 H41B 0.9900 .
C41 H41C 0.9900 .
C41 H41D 0.9901 .
O3 H3A 0.9211 .
O3 H3B 0.9379 .

loop_
_geom_hbond_atom_site_label_D
_geom_hbond_atom_site_label_H
_geom_hbond_atom_site_label_A
_geom_hbond_site_symmetry_A
_geom_hbond_distance_DH
_geom_hbond_distance_HA
_geom_hbond_distance_DA
_geom_hbond_angle_DHA
O1 H1 N25 . 0.93 2.12 2.67(4) 117
O1 H1 Cl1 3_766 0.93 2.56 3.26(3) 132
O2 H2 Cl1 . 0.99 2.69 3.39(2) 128
O2 H2 N10 . 0.99 2.00 2.64(4) 120
N3 H3 O1 . 0.93 2.45 3.03(4) 121
N3 H3 N10 . 0.93 2.23 2.80(4) 119
N18 H18 O2 . 0.93 2.45 3.04(4) 121
N18 H18 N25 . 0.93 2.20 2.79(4) 120
O3 H3A O2 . 0.92 2.07 3.00(4) 174
O3 H3B O1 3_766 0.93 2.24 3.17(4) 167
C41 H41A O3 . 0.99 2.32 3.10(5) 137
C26 H26 Cl2 4_676 0.95 2.79 3.61(4) 145
C28 H28 Cl2 4_676 0.95 2.76 3.54(4) 141

loop_
_geom_torsion_atom_site_label_1
_geom_torsion_atom_site_label_2
_geom_torsion_atom_site_label_3
_geom_torsion_atom_site_label_4
_geom_torsion
_geom_torsion_site_symmetry_1
_geom_torsion_site_symmetry_4
C31 C1 C2 N3 74(3) . .
C30 C1 C2 N3 -102(3) . .
C1 C2 N3 C4 71(3) . .
C1 C2 N3 Pd1 -151.6(18) . .
N18 Pd1 N3 C4 -147(5) 3_766 .
Cl1 Pd1 N3 C4 -90.8(19) . .
Cl2 Pd1 N3 C4 87.6(19) . .
N18 Pd1 N3 C2 79(6) 3_766 .
Cl1 Pd1 N3 C2 135.8(16) . .
Cl2 Pd1 N3 C2 -45.7(16) . .
C2 N3 C4 C5 78(3) . .
Pd1 N3 C4 C5 -56(3) . .
C2 N3 C4 C9 -98(3) . .
Pd1 N3 C4 C9 128(2) . .
C9 C4 C5 C6 1(4) . .
N3 C4 C5 C6 -175(2) . .
C4 C5 C6 C7 0(4) . .
C5 C6 C7 C8 -1(4) . .
C6 C7 C8 C9 0(5) . .
C7 C8 C9 C4 1(5) . .
C7 C8 C9 N10 -179(3) . .
C5 C4 C9 C8 -2(4) . .
N3 C4 C9 C8 174(3) . .
C5 C4 C9 N10 178(3) . .
N3 C4 C9 N10 -6(4) . .
C8 C9 N10 C11 -37(4) . .
C4 C9 N10 C11 143(3) . .
C9 N10 C11 C12 176(2) . .
N10 C11 C12 C32 -4(4) . .
N10 C11 C12 C13 174(2) . .
C32 C12 C13 C14 0(3) . .
C11 C12 C13 C14 -178.5(19) . .
C12 C13 C14 C15 -1(3) . .
C12 C13 C14 C33 -179.2(15) . .
C13 C14 C15 C16 3(2) . .
C33 C14 C15 C16 -179.4(15) . .
C14 C15 C16 C32 -2(3) . .
C14 C15 C16 C17 172.1(19) . .
C15 C16 C17 N18 -102(2) . .
C32 C16 C17 N18 73(3) . .
C16 C17 N18 C19 71(2) . .
C16 C17 N18 Pd1 -150.7(14) . 3_766
C17 N18 C19 C20 74(3) . .
Pd1 N18 C19 C20 -63(3) 3_766 .
C17 N18 C19 C24 -102(3) . .
Pd1 N18 C19 C24 121(2) 3_766 .
C24 C19 C20 C21 0(4) . .
N18 C19 C20 C21 -176(2) . .
C19 C20 C21 C22 0(4) . .
C20 C21 C22 C23 0(4) . .
C21 C22 C23 C24 0(4) . .
C22 C23 C24 N25 -180(3) . .
C22 C23 C24 C19 -1(4) . .
C20 C19 C24 C23 1(4) . .
N18 C19 C24 C23 177(3) . .
C20 C19 C24 N25 -180(3) . .
N18 C19 C24 N25 -4(4) . .
C23 C24 N25 C26 -36(4) . .
C19 C24 N25 C26 144(3) . .
C24 N25 C26 C27 178(3) . .
N25 C26 C27 C31 -8(4) . .
N25 C26 C27 C28 169(3) . .
C31 C27 C28 C29 -2(4) . .
C26 C27 C28 C29 -179(2) . .
C27 C28 C29 C30 0(3) . .
C27 C28 C29 C37 178(2) . .
C31 C1 C30 C29 -1(4) . .
C2 C1 C30 C29 175(2) . .
C28 C29 C30 C1 1(3) . .
C37 C29 C30 C1 -176(2) . .
C30 C1 C31 O1 177(3) . .
C2 C1 C31 O1 1(4) . .
C30 C1 C31 C27 -1(4) . .
C2 C1 C31 C27 -177(3) . .
C28 C27 C31 O1 -176(3) . .
C26 C27 C31 O1 1(4) . .
C28 C27 C31 C1 3(4) . .
C26 C27 C31 C1 179(3) . .
C15 C16 C32 O2 178.9(19) . .
C17 C16 C32 O2 4(3) . .
C15 C16 C32 C12 0(3) . .
C17 C16 C32 C12 -174(2) . .
C13 C12 C32 O2 -178(2) . .
C11 C12 C32 O2 0(3) . .
C13 C12 C32 C16 1(3) . .
C11 C12 C32 C16 179(2) . .
C13 C14 C33 C34 -127.6(14) . .
C15 C14 C33 C34 54.6(12) . .
C13 C14 C33 C36 112.8(15) . .
C15 C14 C33 C36 -65.0(13) . .
C13 C14 C33 C35 -7.3(16) . .
C15 C14 C33 C35 174.9(11) . .
C30 C29 C37 C40 -1.7(18) . .
C28 C29 C37 C40 -179.0(15) . .
C30 C29 C37 C38 -122.9(16) . .
C28 C29 C37 C38 59.8(16) . .
C30 C29 C37 C38' 178.3(16) . .
C28 C29 C37 C38' 1.0(17) . .
C30 C29 C37 C39' 57.7(17) . .
C28 C29 C37 C39' -119.6(15) . .
C30 C29 C37 C40' -62.0(17) . .
C28 C29 C37 C40' 120.7(16) . .
C30 C29 C37 C39 117.9(16) . .
C28 C29 C37 C39 -59.4(16) . .
